data_2242629
loop_
_publ_author_name
'Holmes, William'
'Cordes, David B.'
'Slawin, Alexandra M. Z.'
'Harrison, William T. A.'

_publ_section_title
;
 Template or ligand? Different structural behaviours of aromatic amines in
 combination with zincophosphite networks
;
_journal_coeditor_code CQ2027
_journal_issue 10
_journal_name_full 'Acta Crystallographica Section E'
_journal_page_first 1411
_journal_page_last 1416
_journal_paper_doi 10.1107/S2056989018012343
_journal_volume 74
_journal_year 2018
_chemical_formula_iupac '(C5 H7 N2 O)[Zn (H P O3)2], 2H2 O'
_chemical_formula_moiety '2(C5 H7 N2 O +), H2 O6 P2 Zn 2-, 2(H2 O)'
_chemical_formula_sum 'C10 H20 N4 O10 P2 Zn'
_chemical_formula_weight 483.61
_chemical_name_systematic
;
<i>catena</i>-Poly[bis(2-amino-3-hydroxypyridinium)
[zinc-di-\m-phosphonato] dihydrate]
;
_space_group_crystal_system monoclinic
_space_group_IT_number 7
_space_group_name_Hall 'P -2yac'
_space_group_name_H-M_alt 'P 1 n 1'
_symmetry_space_group_name_Hall 'P -2yac'
_symmetry_space_group_name_H-M 'P 1 n 1'
_atom_sites_solution_hydrogens mixed
_atom_sites_solution_primary direct
_atom_sites_solution_secondary difmap
_audit_creation_method SHELXL-2014/7
_cell_angle_alpha 90
_cell_angle_beta 93.861(2)
_cell_angle_gamma 90
_cell_formula_units_Z 4
_cell_length_a 10.5172(3)
_cell_length_b 7.4210(2)
_cell_length_c 23.5592(5)
_cell_measurement_reflns_used 11223
_cell_measurement_temperature 100(2)
_cell_measurement_theta_max 30.0120
_cell_measurement_theta_min 3.3500
_cell_volume 1834.58(8)
_computing_cell_refinement
;
CrysAlis PRO (Rigaku OD, 2017)
;
_computing_data_collection
;
CrysAlis PRO (Rigaku OD, 2017)
;
_computing_data_reduction
;
CrysAlis PRO (Rigaku OD, 2017)
;
_computing_molecular_graphics
;
ORTEP-3 for Windows (Farrugia, 2012)
;
_computing_publication_material
;
publCIF (Westrip, 2010)
;
_computing_structure_refinement
;
SHELXL2014 (Sheldrick, 2015)
;
_computing_structure_solution
;
SHELXS97 (Sheldrick, 2008)
;
_diffrn_ambient_temperature 100(2)
_diffrn_measured_fraction_theta_full 0.999
_diffrn_measured_fraction_theta_max 0.999
_diffrn_measurement_device_type 'Rigaku XtaLAB AFC12 (RCD3): Kappa single CCD'
_diffrn_measurement_method \w
_diffrn_radiation_type MoK\a
_diffrn_radiation_wavelength 0.71073
_diffrn_reflns_av_R_equivalents 0.0698
_diffrn_reflns_limit_h_max 13
_diffrn_reflns_limit_h_min -13
_diffrn_reflns_limit_k_max 9
_diffrn_reflns_limit_k_min -9
_diffrn_reflns_limit_l_max 30
_diffrn_reflns_limit_l_min -30
_diffrn_reflns_number 30281
_diffrn_reflns_theta_full 25.242
_diffrn_reflns_theta_max 27.482
_diffrn_reflns_theta_min 2.878
_exptl_absorpt_coefficient_mu 1.572
_exptl_absorpt_correction_T_max 1.000
_exptl_absorpt_correction_T_min 0.653
_exptl_absorpt_correction_type gaussian
_exptl_absorpt_process_details
;
(CrysAlis PRO; Rigaku OD, 2017)
;
_exptl_crystal_colour 'pale brown'
_exptl_crystal_density_diffrn 1.751
_exptl_crystal_description lath
_exptl_crystal_F_000 992
_exptl_crystal_size_max 0.20
_exptl_crystal_size_mid 0.05
_exptl_crystal_size_min 0.04
_refine_diff_density_max 0.727
_refine_diff_density_min -0.934
_refine_ls_abs_structure_details
;
 Refined as an inversion twin.
;
_refine_ls_abs_structure_Flack 0.44(2)
_refine_ls_extinction_method none
_refine_ls_goodness_of_fit_ref 1.051
_refine_ls_hydrogen_treatment constr
_refine_ls_matrix_type full
_refine_ls_number_parameters 561
_refine_ls_number_reflns 8399
_refine_ls_number_restraints 116
_refine_ls_restrained_S_all 1.045
_refine_ls_R_factor_all 0.0562
_refine_ls_R_factor_gt 0.0457
_refine_ls_shift/su_max 0.001
_refine_ls_shift/su_mean 0.000
_refine_ls_structure_factor_coef Fsqd
_refine_ls_weighting_details 'w=1/[\s^2^(Fo^2^)+(0.0553P)^2^+0.7374P] where P=(Fo^2^+2Fc^2^)/3'
_refine_ls_weighting_scheme calc
_refine_ls_wR_factor_gt 0.1108
_refine_ls_wR_factor_ref 0.1211
_reflns_number_gt 7166
_reflns_number_total 8399
_reflns_threshold_expression 'I > 2\s(I)'
_cod_data_source_file cq2027sup1.cif
_cod_data_source_block I
_cod_database_code 2242629
_shelx_space_group_comment
;
The symmetry employed for this shelxl refinement is uniquely defined
by the following loop, which should always be used as a source of
symmetry information in preference to the above space-group names.
They are only intended as comments.
;
_shelx_estimated_absorpt_t_min 0.744
_shelx_estimated_absorpt_t_max 0.940

loop_
_space_group_symop_operation_xyz
'x, y, z'
'x+1/2, -y, z+1/2'

loop_
_atom_site_type_symbol
_atom_site_label
_atom_site_fract_x
_atom_site_fract_y
_atom_site_fract_z
_atom_site_U_iso_or_equiv
_atom_site_adp_type
_atom_site_calc_flag
_atom_site_occupancy
_atom_site_disorder_assembly
_atom_site_disorder_group
Zn Zn1 0.29788(9) 0.12391(12) 0.47099(5) 0.0097(2) Uani d 0.7962(13) A 1
Zn Zn2 0.39776(9) 0.63750(12) 0.52509(5) 0.0107(2) Uani d 0.7962(13) A 1
P P1 0.5742(2) -0.0631(3) 0.49814(11) 0.0100(5) Uani d 0.7962(13) A 1
H H1P 0.6345 -0.1706 0.4643 0.012 Uiso calc 0.7962(13) A 1
P P2 0.2957(2) 0.3226(3) 0.59341(11) 0.0117(5) Uani d 0.7962(13) A 1
H H2P 0.2057 0.4351 0.6074 0.014 Uiso calc 0.7962(13) A 1
P P3 0.1214(2) 0.8237(3) 0.50040(10) 0.0096(5) Uani d 0.7962(13) A 1
H H3P 0.0635 0.9329 0.5346 0.012 Uiso calc 0.7962(13) A 1
P P4 0.4029(3) 0.4338(3) 0.40242(11) 0.0121(5) Uani d 0.7962(13) A 1
H H4P 0.4949 0.3204 0.3916 0.015 Uiso calc 0.7962(13) A 1
O O1 0.4630(6) 0.0229(7) 0.4606(3) 0.0187(12) Uani d 1 . .
O O2 0.5283(7) -0.1830(8) 0.5457(3) 0.0130(15) Uani d 0.7962(13) A 1
O O3 0.6701(7) 0.0742(9) 0.5199(3) 0.0128(14) Uani d 0.7962(13) A 1
O O4 0.2409(6) 0.2209(7) 0.5406(3) 0.0166(12) Uani d 1 . .
O O5 0.4101(6) 0.4405(8) 0.5792(3) 0.0141(15) Uani d 0.7962(13) A 1
O O6 0.3238(8) 0.2047(9) 0.6441(3) 0.0173(15) Uani d 0.7962(13) A 1
O O7 0.2333(6) 0.7341(7) 0.5368(3) 0.0195(12) Uani d 1 . .
O O8 0.1677(7) 0.9409(8) 0.4521(3) 0.0108(14) Uani d 0.7962(13) A 1
O O9 0.0226(7) 0.6864(10) 0.4784(3) 0.0187(16) Uani d 0.7962(13) A 1
O O10 0.4529(6) 0.5428(7) 0.4536(3) 0.0215(13) Uani d 1 . .
O O11 0.2885(7) 0.3175(8) 0.4147(3) 0.0122(14) Uani d 0.7962(13) A 1
O O12 0.3790(8) 0.5469(9) 0.3488(3) 0.0180(16) Uani d 0.7962(13) A 1
C C1 -0.0430(9) 0.7452(9) 0.3345(4) 0.0127(15) Uani d 1 B 1
C C2 -0.1081(8) 0.7173(10) 0.2791(3) 0.0153(16) Uani d 1 B 1
C C3 -0.2282(10) 0.6467(10) 0.2765(4) 0.0197(18) Uani d 1 B 1
H H3 -0.2730 0.6291 0.2405 0.024 Uiso calc 1 B 1
C C4 -0.2865(9) 0.5996(12) 0.3264(4) 0.0209(19) Uani d 1 B 1
H H4 -0.3712 0.5541 0.3247 0.025 Uiso calc 1 B 1
C C5 -0.2178(11) 0.6210(10) 0.3778(5) 0.023(2) Uani d 1 B 1
H H5 -0.2530 0.5846 0.4121 0.028 Uiso calc 1 B 1
N N1 -0.1006(7) 0.6937(8) 0.3792(3) 0.0155(14) Uani d 1 B 1
H H1N -0.0595 0.7076 0.4127 0.019 Uiso calc 1 B 1
N N2 0.0727(7) 0.8217(9) 0.3387(3) 0.0192(15) Uani d 1 B 1
H H2N 0.1103 0.8436 0.3085 0.023 Uiso d 1 B 1
H H3N 0.1172 0.8327 0.3713 0.023 Uiso d 1 B 1
O O13 -0.0441(6) 0.7701(8) 0.2354(3) 0.0205(13) Uani d 1 B 1
H H1O -0.1011 0.7477 0.2025 0.025 Uiso d 1 B 1
C C6 -0.0411(8) 0.2483(9) 0.3353(4) 0.0132(15) Uani d 1 C 1
C C7 -0.1160(8) 0.2107(10) 0.2836(4) 0.0154(16) Uani d 1 C 1
C C8 -0.2329(10) 0.1395(10) 0.2858(5) 0.0214(19) Uani d 1 C 1
H H8 -0.2832 0.1163 0.2516 0.026 Uiso calc 1 C 1
C C9 -0.2817(9) 0.0987(12) 0.3391(4) 0.0219(19) Uani d 1 C 1
H H9 -0.3647 0.0495 0.3411 0.026 Uiso calc 1 C 1
C C10 -0.2057(10) 0.1323(9) 0.3877(5) 0.020(2) Uani d 1 C 1
H H10 -0.2348 0.1036 0.4239 0.023 Uiso calc 1 C 1
N N3 -0.0902(7) 0.2056(8) 0.3837(3) 0.0147(14) Uani d 1 C 1
H H4N -0.0439 0.2268 0.4155 0.018 Uiso calc 1 C 1
N N4 0.0743(7) 0.3240(9) 0.3337(3) 0.0176(15) Uani d 1 C 1
H H5N 0.1026 0.3503 0.3014 0.021 Uiso d 1 C 1
H H6N 0.1196 0.3271 0.3696 0.021 Uiso d 1 C 1
O O14 -0.0615(6) 0.2569(8) 0.2359(3) 0.0187(13) Uani d 1 C 1
H H2O -0.1066 0.2487 0.2002 0.022 Uiso d 1 C 1
C C11 0.7386(9) 0.5063(9) 0.6604(3) 0.0132(15) Uani d 1 D 1
C C12 0.8096(8) 0.5368(10) 0.7127(4) 0.0137(15) Uani d 1 D 1
C C13 0.9285(10) 0.6141(10) 0.7120(5) 0.0193(18) Uani d 1 D 1
H H13 0.9764 0.6387 0.7467 0.023 Uiso calc 1 D 1
C C14 0.9794(10) 0.6566(12) 0.6599(4) 0.024(2) Uani d 1 D 1
H H14 1.0616 0.7096 0.6598 0.029 Uiso calc 1 D 1
C C15 0.9143(10) 0.6237(9) 0.6116(5) 0.021(2) Uani d 1 D 1
H H15 0.9509 0.6487 0.5767 0.025 Uiso calc 1 D 1
N N5 0.7913(7) 0.5519(8) 0.6112(3) 0.0153(14) Uani d 1 D 1
H H7N 0.7471 0.5361 0.5786 0.018 Uiso calc 1 D 1
N N6 0.6241(7) 0.4317(10) 0.6582(3) 0.0175(15) Uani d 1 D 1
H H8N 0.5904 0.3944 0.6910 0.021 Uiso d 1 D 1
H H9N 0.5721 0.4240 0.6261 0.021 Uiso d 1 D 1
O O15 0.7456(6) 0.4867(8) 0.7589(3) 0.0200(13) Uani d 1 D 1
H H3O 0.8041 0.5036 0.7911 0.024 Uiso d 1 D 1
C C16 0.7461(8) 0.0065(9) 0.6661(4) 0.0127(15) Uani d 1 E 1
C C17 0.8178(8) 0.0341(10) 0.7183(4) 0.0149(16) Uani d 1 E 1
C C18 0.9372(9) 0.1088(10) 0.7185(4) 0.0189(18) Uani d 1 E 1
H H18 0.9857 0.1277 0.7535 0.023 Uiso calc 1 E 1
C C19 0.9884(10) 0.1580(12) 0.6663(5) 0.024(2) Uani d 1 E 1
H H19 1.0712 0.2092 0.6663 0.029 Uiso calc 1 E 1
C C20 0.9206(10) 0.1322(9) 0.6180(5) 0.0185(19) Uani d 1 E 1
H H20 0.9553 0.1627 0.5830 0.022 Uiso calc 1 E 1
N N7 0.7986(7) 0.0608(8) 0.6178(3) 0.0179(15) Uani d 1 E 1
H H10N 0.7535 0.0502 0.5851 0.021 Uiso calc 1 E 1
N N8 0.6313(7) -0.0675(9) 0.6625(3) 0.0161(14) Uani d 1 E 1
H H11N 0.5974 -0.0978 0.6959 0.019 Uiso d 1 E 1
H H12N 0.5858 -0.0779 0.6314 0.019 Uiso d 1 E 1
O O16 0.7579(6) -0.0175(8) 0.7652(3) 0.0193(13) Uani d 1 E 1
H H4O 0.8095 -0.0032 0.7982 0.023 Uiso d 1 E 1
Zn Zn11 0.3031(7) 0.6147(5) 0.4721(3) 0.0135(10) Uiso d 0.2038(13) A 2
Zn Zn12 0.4040(7) 0.1296(5) 0.5270(3) 0.0187(12) Uiso d 0.2038(13) A 2
P P11 0.1234(12) 0.3165(13) 0.4996(5) 0.016(2) Uiso d 0.2038(13) A 2
H H11P 0.0600 0.4218 0.5330 0.019 Uiso calc 0.2038(13) A 2
P P12 0.5783(12) 0.4298(14) 0.4968(6) 0.016(2) Uiso d 0.2038(13) A 2
H H12P 0.6349 0.3214 0.4620 0.020 Uiso calc 0.2038(13) A 2
P P13 0.4039(13) 0.9269(15) 0.4043(6) 0.019(2) Uiso d 0.2038(13) A 2
H H13P 0.4927 0.8130 0.3899 0.022 Uiso calc 0.2038(13) A 2
P P14 0.2970(12) 0.8186(14) 0.5952(6) 0.018(2) Uiso d 0.2038(13) A 2
H H14P 0.2128 0.9396 0.6095 0.021 Uiso calc 0.2038(13) A 2
O O21 0.675(2) 0.558(3) 0.5173(10) 0.006(5) Uiso d 0.2038(13) A 2
O O22 0.024(3) 0.171(4) 0.4733(14) 0.032(8) Uiso d 0.2038(13) A 2
O O23 0.318(3) 0.712(3) 0.6457(13) 0.016(6) Uiso d 0.2038(13) A 2
O O24 0.298(3) 0.815(4) 0.4172(13) 0.021(6) Uiso d 0.2038(13) A 2
O O25 0.416(3) 0.935(4) 0.5815(13) 0.022(7) Uiso d 0.2038(13) A 2
O O26 0.535(3) 0.311(4) 0.5443(14) 0.025(7) Uiso d 0.2038(13) A 2
O O27 0.375(3) 1.048(4) 0.3498(15) 0.026(7) Uiso d 0.2038(13) A 2
O O28 0.170(3) 0.437(3) 0.4515(12) 0.013(6) Uiso d 0.2038(13) A 2
O O1W 0.6860(7) 0.4392(8) 0.5070(3) 0.0134(14) Uani d 0.7962(13) A 1
H H1W 0.6406 0.4900 0.4889 0.016 Uiso d 0.7962(13) A 1
H H2W 0.6747 0.3343 0.5127 0.016 Uiso d 0.7962(13) A 1
O O2W 0.0054(7) 0.3238(9) 0.4897(3) 0.0155(15) Uani d 0.7962(13) A 1
H H3W 0.0564 0.2613 0.5103 0.019 Uiso d 0.7962(13) A 1
H H4W 0.0227 0.4412 0.4873 0.019 Uiso d 0.7962(13) A 1
O O3W 0.2802(7) 0.8476(9) 0.6495(3) 0.0145(15) Uani d 0.7962(13) A 1
H H5W 0.2959 0.9675 0.6465 0.017 Uiso d 0.7962(13) A 1
H H6W 0.2657 0.8138 0.6159 0.017 Uiso d 0.7962(13) A 1
O O4W 0.4104(7) 0.9072(10) 0.3501(3) 0.0186(16) Uani d 0.7962(13) A 1
H H7W 0.4055 0.7825 0.3475 0.022 Uiso d 0.7962(13) A 1
H H8W 0.4376 0.9703 0.3758 0.022 Uiso d 0.7962(13) A 1
O O11W 0.001(3) 0.811(4) 0.4927(14) 0.032(8) Uiso d 0.2038(13) A 2
H H11W 0.0064 0.9202 0.4871 0.038 Uiso d 0.2038(13) A 2
H H12W 0.0688 0.7889 0.5063 0.038 Uiso d 0.2038(13) A 2
O O12W 0.688(3) -0.064(3) 0.5100(11) 0.016(6) Uiso d 0.2038(13) A 2
H H13W 0.6193 -0.0367 0.4955 0.019 Uiso d 0.2038(13) A 2
H H14W 0.6829 -0.1755 0.5124 0.019 Uiso d 0.2038(13) A 2
O O13W 0.280(3) 0.347(4) 0.6471(12) 0.012(6) Uiso d 0.2038(13) A 2
H H15W 0.2663 0.3098 0.6153 0.014 Uiso d 0.2038(13) A 2
H H16W 0.2890 0.4585 0.6469 0.014 Uiso d 0.2038(13) A 2
O O14W 0.410(3) 0.411(5) 0.3459(15) 0.031(7) Uiso d 0.2038(13) A 2
H H17W 0.4193 0.4521 0.3779 0.037 Uiso d 0.2038(13) A 2
H H18W 0.3956 0.3043 0.3470 0.037 Uiso d 0.2038(13) A 2

loop_
_atom_site_aniso_label
_atom_site_aniso_U_11
_atom_site_aniso_U_22
_atom_site_aniso_U_33
_atom_site_aniso_U_12
_atom_site_aniso_U_13
_atom_site_aniso_U_23
Zn1 0.0089(5) 0.0115(4) 0.0084(4) -0.0025(3) -0.0025(3) 0.0013(3)
Zn2 0.0104(5) 0.0119(4) 0.0096(5) -0.0026(3) -0.0019(3) 0.0012(3)
P1 0.0089(10) 0.0114(10) 0.0095(9) -0.0009(7) -0.0006(7) 0.0006(7)
P2 0.0133(11) 0.0133(10) 0.0080(9) -0.0032(8) -0.0013(7) 0.0002(7)
P3 0.0087(10) 0.0119(9) 0.0080(9) -0.0009(7) -0.0016(7) 0.0009(7)
P4 0.0134(11) 0.0139(10) 0.0088(9) -0.0032(8) -0.0012(8) 0.0009(7)
O1 0.014(3) 0.024(3) 0.018(3) -0.001(2) -0.002(2) -0.003(2)
O2 0.019(3) 0.013(3) 0.006(3) -0.006(2) -0.004(2) 0.0006(19)
O3 0.015(3) 0.013(3) 0.010(3) -0.003(2) -0.004(2) 0.004(2)
O4 0.015(3) 0.017(2) 0.017(3) -0.001(2) 0.000(2) -0.005(2)
O5 0.009(3) 0.015(3) 0.018(3) -0.004(2) -0.002(2) 0.005(2)
O6 0.023(3) 0.019(3) 0.009(3) -0.009(3) -0.005(2) 0.005(2)
O7 0.018(3) 0.027(3) 0.013(3) -0.005(2) 0.001(2) 0.000(2)
O8 0.010(3) 0.013(3) 0.008(2) -0.006(2) -0.003(2) 0.0034(19)
O9 0.019(3) 0.020(3) 0.016(3) -0.009(3) -0.005(2) 0.000(2)
O10 0.021(3) 0.031(3) 0.013(3) -0.009(2) 0.002(2) -0.007(2)
O11 0.012(3) 0.015(3) 0.009(3) -0.004(2) -0.005(2) 0.0054(19)
O12 0.026(4) 0.017(3) 0.010(3) -0.005(3) -0.007(2) 0.004(2)
C1 0.015(4) 0.009(3) 0.014(3) 0.001(3) -0.002(3) -0.004(3)
C2 0.021(4) 0.010(3) 0.014(4) 0.000(3) -0.002(3) -0.001(3)
C3 0.019(4) 0.017(4) 0.022(4) -0.003(3) -0.002(3) -0.005(3)
C4 0.012(4) 0.017(4) 0.034(5) -0.001(3) 0.002(3) -0.001(3)
C5 0.024(5) 0.015(4) 0.032(5) 0.003(3) 0.014(4) 0.002(3)
N1 0.018(3) 0.015(3) 0.012(3) 0.004(3) -0.001(3) 0.001(2)
N2 0.018(4) 0.023(3) 0.017(3) -0.004(3) -0.005(3) 0.000(3)
O13 0.026(3) 0.024(3) 0.012(3) 0.001(2) 0.005(2) -0.002(2)
C6 0.009(4) 0.014(3) 0.016(4) 0.001(3) -0.005(3) -0.001(3)
C7 0.020(4) 0.012(3) 0.014(4) 0.000(3) -0.001(3) 0.001(3)
C8 0.019(4) 0.020(4) 0.025(4) 0.002(3) -0.006(3) -0.006(3)
C9 0.017(5) 0.015(3) 0.035(5) -0.002(3) 0.008(4) -0.001(3)
C10 0.017(4) 0.017(4) 0.025(4) 0.001(3) 0.001(3) 0.007(3)
N3 0.014(3) 0.014(3) 0.016(3) 0.004(2) 0.001(3) 0.005(2)
N4 0.017(4) 0.022(3) 0.014(3) -0.001(3) -0.003(3) 0.000(3)
O14 0.021(3) 0.023(3) 0.014(3) 0.001(2) 0.005(2) -0.004(2)
C11 0.018(4) 0.010(3) 0.012(4) 0.003(3) 0.006(3) 0.003(3)
C12 0.012(4) 0.016(4) 0.014(4) 0.008(3) 0.004(3) 0.000(3)
C13 0.016(4) 0.013(4) 0.029(5) 0.004(3) -0.001(3) -0.008(3)
C14 0.017(5) 0.014(4) 0.043(5) -0.005(3) 0.010(4) -0.004(4)
C15 0.021(4) 0.013(4) 0.031(5) -0.001(3) 0.016(4) -0.001(3)
N5 0.019(3) 0.018(3) 0.010(3) 0.001(3) 0.008(3) -0.002(2)
N6 0.012(3) 0.026(3) 0.015(3) -0.004(3) 0.005(3) 0.001(3)
O15 0.023(3) 0.023(3) 0.014(3) 0.002(2) 0.003(2) 0.003(2)
C16 0.012(4) 0.011(3) 0.017(4) 0.003(3) 0.007(3) 0.003(3)
C17 0.011(4) 0.017(4) 0.017(4) 0.006(3) 0.001(3) -0.002(3)
C18 0.017(4) 0.014(4) 0.025(4) -0.001(3) -0.002(3) -0.005(3)
C19 0.014(4) 0.017(4) 0.042(5) -0.004(3) 0.003(3) -0.004(4)
C20 0.015(4) 0.016(4) 0.025(4) -0.001(3) 0.011(3) 0.005(3)
N7 0.016(3) 0.022(3) 0.016(3) 0.001(3) 0.004(3) 0.005(3)
N8 0.014(3) 0.020(3) 0.014(3) -0.008(3) 0.002(3) 0.003(3)
O16 0.021(3) 0.024(3) 0.013(3) 0.000(2) 0.004(2) 0.004(2)
O1W 0.014(3) 0.010(3) 0.015(3) 0.000(2) -0.004(2) 0.001(2)
O2W 0.014(3) 0.017(3) 0.016(3) 0.000(2) -0.003(2) 0.001(2)
O3W 0.017(3) 0.015(3) 0.011(3) -0.004(2) -0.004(2) 0.001(2)
O4W 0.027(4) 0.016(3) 0.012(3) 0.000(3) -0.006(2) -0.003(2)

loop_
_atom_type_symbol
_atom_type_description
_atom_type_scat_dispersion_real
_atom_type_scat_dispersion_imag
_atom_type_scat_source
C C 0.0033 0.0016 'International Tables Vol C Tables 4.2.6.8 and 6.1.1.4'
H H 0.0000 0.0000 'International Tables Vol C Tables 4.2.6.8 and 6.1.1.4'
N N 0.0061 0.0033 'International Tables Vol C Tables 4.2.6.8 and 6.1.1.4'
O O 0.0106 0.0060 'International Tables Vol C Tables 4.2.6.8 and 6.1.1.4'
P P 0.1023 0.0942 'International Tables Vol C Tables 4.2.6.8 and 6.1.1.4'
Zn Zn 0.2839 1.4301 'International Tables Vol C Tables 4.2.6.8 and 6.1.1.4'

loop_
_geom_angle_atom_site_label_1
_geom_angle_atom_site_label_2
_geom_angle_atom_site_label_3
_geom_angle_site_symmetry_1
_geom_angle_site_symmetry_3
_geom_angle
_geom_angle_publ_flag
O1 Zn1 O4 . . 126.2(3) ?
O1 Zn1 O11 . . 101.8(3) ?
O4 Zn1 O11 . . 107.4(3) ?
O1 Zn1 O8 . 1_545 108.9(3) ?
O4 Zn1 O8 . 1_545 101.6(3) ?
O11 Zn1 O8 . 1_545 110.7(3) ?
O7 Zn2 O5 . . 102.1(3) ?
O7 Zn2 O10 . . 125.8(3) ?
O5 Zn2 O10 . . 106.6(3) ?
O7 Zn2 O2 . 1_565 109.7(3) ?
O5 Zn2 O2 . 1_565 109.7(3) ?
O10 Zn2 O2 . 1_565 102.5(3) ?
O3 P1 O2 . . 112.4(4) ?
O3 P1 O1 . . 112.2(3) ?
O2 P1 O1 . . 113.1(4) ?
O3 P1 H1P . . 106.1 ?
O2 P1 H1P . . 106.1 ?
O1 P1 H1P . . 106.1 ?
O6 P2 O4 . . 113.8(4) ?
O6 P2 O5 . . 113.0(4) ?
O4 P2 O5 . . 111.0(4) ?
O6 P2 H2P . . 106.1 ?
O4 P2 H2P . . 106.1 ?
O5 P2 H2P . . 106.1 ?
O9 P3 O8 . . 111.7(4) ?
O9 P3 O7 . . 112.0(4) ?
O8 P3 O7 . . 112.5(4) ?
O9 P3 H3P . . 106.7 ?
O8 P3 H3P . . 106.7 ?
O7 P3 H3P . . 106.7 ?
O10 P4 O12 . . 113.2(4) ?
O10 P4 O11 . . 112.8(4) ?
O12 P4 O11 . . 112.4(4) ?
O10 P4 H4P . . 105.9 ?
O12 P4 H4P . . 105.9 ?
O11 P4 H4P . . 105.9 ?
P13 O1 Zn12 1_545 . 138.0(7) ?
P1 O1 Zn1 . . 137.6(4) y
P1 O2 Zn2 . 1_545 117.7(4) y
P11 O4 Zn12 . . 134.2(6) n
P2 O4 Zn1 . . 139.0(4) y
P2 O5 Zn2 . . 123.5(4) y
P3 O7 Zn2 . . 137.6(4) y
P14 O7 Zn11 . . 133.3(7) ?
P3 O8 Zn1 . 1_565 118.4(4) y
Zn11 O10 P12 . . 129.3(6) ?
P4 O10 Zn2 . . 140.5(4) y
P4 O11 Zn1 . . 122.8(4) y
N1 C1 N2 . . 122.2(8) ?
N1 C1 C2 . . 117.9(8) ?
N2 C1 C2 . . 119.9(8) ?
O13 C2 C3 . . 126.6(8) ?
O13 C2 C1 . . 115.0(8) ?
C3 C2 C1 . . 118.3(9) ?
C2 C3 C4 . . 120.8(9) ?
C2 C3 H3 . . 119.6 ?
C4 C3 H3 . . 119.6 ?
C5 C4 C3 . . 118.3(9) ?
C5 C4 H4 . . 120.9 ?
C3 C4 H4 . . 120.9 ?
N1 C5 C4 . . 119.6(10) ?
N1 C5 H5 . . 120.2 ?
C4 C5 H5 . . 120.2 ?
C1 N1 C5 . . 124.9(8) ?
C1 N1 H1N . . 117.5 ?
C5 N1 H1N . . 117.5 ?
C1 N2 H2N . . 119.2 ?
C1 N2 H3N . . 122.2 ?
H2N N2 H3N . . 117.7 ?
C2 O13 H1O . . 104.7 ?
N3 C6 N4 . . 122.1(8) ?
N3 C6 C7 . . 117.6(8) ?
N4 C6 C7 . . 120.3(8) ?
O14 C7 C8 . . 125.4(8) ?
O14 C7 C6 . . 114.9(8) ?
C8 C7 C6 . . 119.7(9) ?
C7 C8 C9 . . 120.4(9) ?
C7 C8 H8 . . 119.8 ?
C9 C8 H8 . . 119.8 ?
C10 C9 C8 . . 118.2(9) ?
C10 C9 H9 . . 120.9 ?
C8 C9 H9 . . 120.9 ?
N3 C10 C9 . . 119.7(10) ?
N3 C10 H10 . . 120.1 ?
C9 C10 H10 . . 120.1 ?
C6 N3 C10 . . 124.5(8) ?
C6 N3 H4N . . 117.8 ?
C10 N3 H4N . . 117.8 ?
C6 N4 H5N . . 119.3 ?
C6 N4 H6N . . 112.9 ?
H5N N4 H6N . . 127.3 ?
C7 O14 H2O . . 121.0 ?
N6 C11 N5 . . 119.6(8) ?
N6 C11 C12 . . 121.7(8) ?
N5 C11 C12 . . 118.7(8) ?
O15 C12 C13 . . 128.2(8) ?
O15 C12 C11 . . 112.9(7) ?
C13 C12 C11 . . 118.8(8) ?
C12 C13 C14 . . 120.2(10) ?
C12 C13 H13 . . 119.9 ?
C14 C13 H13 . . 119.9 ?
C15 C14 C13 . . 120.6(10) ?
C15 C14 H14 . . 119.7 ?
C13 C14 H14 . . 119.7 ?
C14 C15 N5 . . 120.3(10) ?
C14 C15 H15 . . 119.9 ?
N5 C15 H15 . . 119.9 ?
C11 N5 C15 . . 121.3(8) ?
C11 N5 H7N . . 119.3 ?
C15 N5 H7N . . 119.3 ?
C11 N6 H8N . . 119.9 ?
C11 N6 H9N . . 123.8 ?
H8N N6 H9N . . 116.0 ?
C12 O15 H3O . . 105.8 ?
N8 C16 N7 . . 119.2(8) ?
N8 C16 C17 . . 123.2(8) ?
N7 C16 C17 . . 117.6(8) ?
O16 C17 C18 . . 125.7(8) ?
O16 C17 C16 . . 114.6(7) ?
C18 C17 C16 . . 119.8(9) ?
C17 C18 C19 . . 120.0(9) ?
C17 C18 H18 . . 120.0 ?
C19 C18 H18 . . 120.0 ?
C20 C19 C18 . . 119.7(9) ?
C20 C19 H19 . . 120.1 ?
C18 C19 H19 . . 120.1 ?
C19 C20 N7 . . 120.3(10) ?
C19 C20 H20 . . 119.8 ?
N7 C20 H20 . . 119.8 ?
C16 N7 C20 . . 122.5(8) ?
C16 N7 H10N . . 118.7 ?
C20 N7 H10N . . 118.7 ?
C16 N8 H11N . . 116.9 ?
C16 N8 H12N . . 123.5 ?
H11N N8 H12N . . 119.3 ?
C17 O16 H4O . . 111.9 ?
O10 Zn11 O7 . . 136.7(5) ?
O10 Zn11 O28 . . 111.9(9) ?
O7 Zn11 O28 . . 101.5(9) ?
O10 Zn11 O24 . . 93.0(9) ?
O7 Zn11 O24 . . 100.1(9) ?
O28 Zn11 O24 . . 110.8(12) ?
O4 Zn12 O1 . . 129.8(5) ?
O4 Zn12 O25 . 1_545 100.1(10) ?
O1 Zn12 O25 . 1_545 103.1(9) ?
O4 Zn12 O26 . . 110.7(10) ?
O1 Zn12 O26 . . 101.3(10) ?
O25 Zn12 O26 1_545 . 111.2(13) ?
O28 P11 O22 . . 109.6(17) ?
O28 P11 O4 . . 114.1(13) ?
O22 P11 O4 . . 112.0(13) ?
O28 P11 H11P . . 106.9 ?
O22 P11 H11P . . 106.9 ?
O4 P11 H11P . . 106.9 ?
O21 P12 O26 . . 112.1(17) ?
O21 P12 O10 . . 110.4(11) ?
O26 P12 O10 . . 115.9(14) ?
O21 P12 H12P . . 105.9 ?
O26 P12 H12P . . 105.9 ?
O10 P12 H12P . . 105.9 ?
O24 P13 O27 . . 112.8(19) ?
O24 P13 O1 . 1_565 110.3(14) ?
O27 P13 O1 . 1_565 117.8(13) ?
O24 P13 H13P . . 104.9 ?
O27 P13 H13P . . 104.9 ?
O1 P13 H13P 1_565 . 104.9 ?
O23 P14 O25 . . 113.0(18) ?
O23 P14 O7 . . 121.7(13) ?
O25 P14 O7 . . 109.3(13) ?
O23 P14 H14P . . 103.5 ?
O25 P14 H14P . . 103.5 ?
O7 P14 H14P . . 103.5 ?
P13 O24 Zn11 . . 125.8(18) ?
P14 O25 Zn12 . 1_565 122.0(18) ?
P12 O26 Zn12 . . 119.5(19) ?
P11 O28 Zn11 . . 117.6(16) ?
H1W O1W H2W . . 120.3 ?
H3W O2W H4W . . 116.8 ?
H5W O3W H6W . . 104.0 ?
H7W O4W H8W . . 130.4 ?
H11W O11W H12W . . 101.5 ?
H13W O12W H14W . . 102.7 ?
H15W O13W H16W . . 110.6 ?
H17W O14W H18W . . 110.6 ?

loop_
_geom_bond_atom_site_label_1
_geom_bond_atom_site_label_2
_geom_bond_site_symmetry_2
_geom_bond_distance
_geom_bond_publ_flag
Zn1 O1 . 1.922(6) y
Zn1 O4 . 1.923(6) y
Zn1 O11 . 1.953(6) y
Zn1 O8 1_545 1.958(6) y
Zn2 O7 . 1.909(7) y
Zn2 O5 . 1.938(6) y
Zn2 O10 . 1.950(7) y
Zn2 O2 1_565 1.951(7) y
P1 O3 . 1.499(7) y
P1 O2 . 1.534(7) y
P1 O1 . 1.556(6) y
P1 H1P . 1.3200 ?
P2 O6 . 1.494(7) y
P2 O4 . 1.533(6) y
P2 O5 . 1.543(7) y
P2 H2P . 1.3200 ?
P3 O9 . 1.522(8) y
P3 O8 . 1.537(7) y
P3 O7 . 1.559(6) y
P3 H3P . 1.3200 ?
P4 O10 . 1.516(6) y
P4 O12 . 1.523(7) y
P4 O11 . 1.524(7) y
P4 H4P . 1.3200 ?
O1 P13 1_545 1.594(14) ?
O1 Zn12 . 1.895(10) ?
O2 Zn2 1_545 1.951(7) ?
O4 P11 . 1.674(12) ?
O4 Zn12 . 1.891(9) ?
O7 P14 . 1.615(13) ?
O7 Zn11 . 1.950(9) ?
O8 Zn1 1_565 1.958(6) ?
O10 Zn11 . 1.746(9) ?
O10 P12 . 1.816(13) ?
C1 N1 . 1.306(11) ?
C1 N2 . 1.341(12) ?
C1 C2 . 1.449(11) ?
C2 O13 . 1.326(10) ?
C2 C3 . 1.365(13) ?
C3 C4 . 1.406(14) ?
C3 H3 . 0.9500 ?
C4 C5 . 1.377(15) ?
C4 H4 . 0.9500 ?
C5 N1 . 1.345(13) ?
C5 H5 . 0.9500 ?
N1 H1N . 0.8800 ?
N2 H2N . 0.8530 ?
N2 H3N . 0.8749 ?
O13 H1O . 0.9625 ?
C6 N3 . 1.322(11) ?
C6 N4 . 1.340(11) ?
C6 C7 . 1.434(11) ?
C7 O14 . 1.340(10) ?
C7 C8 . 1.342(13) ?
C8 C9 . 1.421(14) ?
C8 H8 . 0.9500 ?
C9 C10 . 1.373(14) ?
C9 H9 . 0.9500 ?
C10 N3 . 1.339(12) ?
C10 H10 . 0.9500 ?
N3 H4N . 0.8800 ?
N4 H5N . 0.8578 ?
N4 H6N . 0.9428 ?
O14 H2O . 0.9391 ?
C11 N6 . 1.322(11) ?
C11 N5 . 1.360(11) ?
C11 C12 . 1.415(11) ?
C12 O15 . 1.369(10) ?
C12 C13 . 1.378(13) ?
C13 C14 . 1.406(15) ?
C13 H13 . 0.9500 ?
C14 C15 . 1.311(15) ?
C14 H14 . 0.9500 ?
C15 N5 . 1.399(13) ?
C15 H15 . 0.9500 ?
N5 H7N . 0.8800 ?
N6 H8N . 0.9143 ?
N6 H9N . 0.9058 ?
O15 H3O . 0.9530 ?
C16 N8 . 1.324(11) ?
C16 N7 . 1.360(11) ?
C16 C17 . 1.412(11) ?
C17 O16 . 1.363(10) ?
C17 C18 . 1.373(13) ?
C18 C19 . 1.423(15) ?
C18 H18 . 0.9500 ?
C19 C20 . 1.317(15) ?
C19 H19 . 0.9500 ?
C20 N7 . 1.388(12) ?
C20 H20 . 0.9500 ?
N7 H10N . 0.8800 ?
N8 H11N . 0.9147 ?
N8 H12N . 0.8500 ?
O16 H4O . 0.9249 ?
Zn11 O28 . 1.96(3) ?
Zn11 O24 . 1.97(3) ?
Zn12 O25 1_545 1.93(3) ?
Zn12 O26 . 1.94(3) ?
P11 O28 . 1.55(3) ?
P11 O22 . 1.60(3) ?
P11 H11P . 1.3200 ?
P12 O21 . 1.45(3) ?
P12 O26 . 1.52(3) ?
P12 H12P . 1.3200 ?
P13 O24 . 1.44(3) ?
P13 O27 . 1.58(3) ?
P13 O1 1_565 1.594(14) ?
P13 H13P . 1.3200 ?
P14 O23 . 1.43(3) ?
P14 O25 . 1.58(3) ?
P14 H14P . 1.3200 ?
O25 Zn12 1_565 1.93(3) ?
O1W H1W . 0.7246 ?
O1W H2W . 0.8001 ?
O2W H3W . 0.8384 ?
O2W H4W . 0.8930 ?
O3W H5W . 0.9093 ?
O3W H6W . 0.8355 ?
O4W H7W . 0.9286 ?
O4W H8W . 0.8023 ?
O11W H11W . 0.8200 ?
O11W H12W . 0.7846 ?
O12W H13W . 0.8024 ?
O12W H14W . 0.8329 ?
O13W H15W . 0.8035 ?
O13W H16W . 0.8307 ?
O14W H17W . 0.8153 ?
O14W H18W . 0.8034 ?

loop_
_geom_hbond_atom_site_label_D
_geom_hbond_atom_site_label_H
_geom_hbond_atom_site_label_A
_geom_hbond_site_symmetry_A
_geom_hbond_distance_DH
_geom_hbond_distance_HA
_geom_hbond_distance_DA
_geom_hbond_angle_DHA
C5 H5 O1W 1_455 0.95 2.60 3.539(13) 168.9
N1 H1N O9 . 0.88 1.73 2.595(10) 168.0
N2 H2N O16 2_464 0.85 2.31 3.060(10) 147.0
N2 H3N O8 . 0.87 2.10 2.926(9) 156.6
O13 H1O O6 2_464 0.96 1.58 2.488(9) 155.7
C8 H8 O3W 2_464 0.95 2.55 3.225(13) 127.9
C9 H9 O4W 1_445 0.95 2.61 3.562(12) 177.8
C10 H10 O3 1_455 0.95 2.54 3.486(14) 171.1
N3 H4N O2W . 0.88 1.93 2.771(10) 159.7
N4 H5N O15 2_464 0.86 2.22 2.959(10) 144.1
N4 H6N O11 . 0.94 2.01 2.853(9) 148.1
O14 H2O O3W 2_464 0.94 1.78 2.656(9) 154.4
C14 H14 O3W 1_655 0.95 2.54 3.490(12) 174.7
C15 H15 O9 1_655 0.95 2.50 3.442(14) 171.8
N5 H7N O1W . 0.88 1.91 2.756(9) 162.2
N6 H8N O13 2_565 0.91 2.19 3.019(9) 150.9
N6 H9N O5 . 0.91 1.97 2.824(10) 156.4
O15 H3O O12 2_565 0.95 1.57 2.474(9) 156.6
C18 H18 O4W 2_565 0.95 2.47 3.134(12) 126.7
C20 H20 O2W 1_655 0.95 2.59 3.508(13) 163.4
N7 H10N O3 . 0.88 1.73 2.595(10) 168.8
N8 H11N O14 2 0.91 2.30 3.090(9) 144.6
N8 H12N O2 . 0.85 2.21 3.012(9) 157.1
O16 H4O O4W 2_565 0.92 1.72 2.611(10) 161.1
O1W H1W O10 . 0.72 2.13 2.787(9) 152.2
O1W H2W O3 . 0.80 1.94 2.732(8) 171.2
O2W H3W O4 . 0.84 2.04 2.785(9) 147.0
O2W H4W O9 . 0.89 1.83 2.711(9) 168.0
O3W H5W O6 1_565 0.91 1.79 2.694(9) 177.1
O3W H6W O7 . 0.84 1.96 2.797(9) 179.5
O4W H7W O12 . 0.93 1.77 2.694(9) 172.1
O4W H8W O1 1_565 0.80 2.03 2.760(9) 150.3
O11W H11W O22 1_565 0.82 1.90 2.72(4) 178.3
O11W H12W O7 . 0.78 1.87 2.66(4) 178.3
O12W H13W O1 . 0.80 1.84 2.65(3) 178.6
O12W H14W O21 1_545 0.83 1.98 2.81(3) 178.6
O13W H15W O4 . 0.80 1.88 2.68(3) 177.6
O13W H16W O23 . 0.83 1.91 2.74(4) 176.9
O14W H17W O10 . 0.82 1.92 2.73(4) 176.3
O14W H18W O27 1_545 0.80 1.92 2.72(4) 176.0

loop_
_geom_torsion_atom_site_label_1
_geom_torsion_atom_site_label_2
_geom_torsion_atom_site_label_3
_geom_torsion_atom_site_label_4
_geom_torsion_site_symmetry_1
_geom_torsion_site_symmetry_4
_geom_torsion
O3 P1 O1 Zn1 . . -90.4(6)
O2 P1 O1 Zn1 . . 38.1(6)
O3 P1 O2 Zn2 . 1_545 177.4(4)
O1 P1 O2 Zn2 . 1_545 49.0(5)
O6 P2 O4 Zn1 . . -99.7(6)
O5 P2 O4 Zn1 . . 29.0(7)
O6 P2 O5 Zn2 . . -168.7(5)
O4 P2 O5 Zn2 . . 62.1(6)
O9 P3 O7 Zn2 . . 92.4(6)
O8 P3 O7 Zn2 . . -34.5(7)
O9 P3 O8 Zn1 . 1_565 -178.8(4)
O7 P3 O8 Zn1 . 1_565 -51.8(5)
O12 P4 O10 Zn2 . . 107.1(6)
O11 P4 O10 Zn2 . . -21.9(7)
O10 P4 O11 Zn1 . . -62.7(6)
O12 P4 O11 Zn1 . . 167.8(4)
N1 C1 C2 O13 . . -179.1(6)
N2 C1 C2 O13 . . 0.8(11)
N1 C1 C2 C3 . . 3.0(11)
N2 C1 C2 C3 . . -177.1(7)
O13 C2 C3 C4 . . -178.6(8)
C1 C2 C3 C4 . . -1.0(12)
C2 C3 C4 C5 . . -2.1(13)
C3 C4 C5 N1 . . 3.2(13)
N2 C1 N1 C5 . . 178.1(7)
C2 C1 N1 C5 . . -2.0(12)
C4 C5 N1 C1 . . -1.2(12)
N3 C6 C7 O14 . . 180.0(6)
N4 C6 C7 O14 . . -0.1(11)
N3 C6 C7 C8 . . 1.9(12)
N4 C6 C7 C8 . . -178.2(7)
O14 C7 C8 C9 . . -178.9(8)
C6 C7 C8 C9 . . -1.0(12)
C7 C8 C9 C10 . . -0.7(13)
C8 C9 C10 N3 . . 1.6(13)
N4 C6 N3 C10 . . 179.0(7)
C7 C6 N3 C10 . . -1.1(12)
C9 C10 N3 C6 . . -0.7(13)
N6 C11 C12 O15 . . -1.9(11)
N5 C11 C12 O15 . . 179.4(6)
N6 C11 C12 C13 . . 179.6(7)
N5 C11 C12 C13 . . 1.0(11)
O15 C12 C13 C14 . . 180.0(8)
C11 C12 C13 C14 . . -1.9(12)
C12 C13 C14 C15 . . 0.1(13)
C13 C14 C15 N5 . . 2.4(13)
N6 C11 N5 C15 . . -177.1(7)
C12 C11 N5 C15 . . 1.6(11)
C14 C15 N5 C11 . . -3.3(12)
N8 C16 C17 O16 . . -1.6(11)
N7 C16 C17 O16 . . 177.8(6)
N8 C16 C17 C18 . . 178.8(7)
N7 C16 C17 C18 . . -1.8(11)
O16 C17 C18 C19 . . -179.6(8)
C16 C17 C18 C19 . . 0.0(12)
C17 C18 C19 C20 . . 0.3(13)
C18 C19 C20 N7 . . 1.3(13)
N8 C16 N7 C20 . . -177.1(7)
C17 C16 N7 C20 . . 3.4(11)
C19 C20 N7 C16 . . -3.3(12)
P12 O10 Zn11 O7 . . 42.2(9)
P12 O10 Zn11 O28 . . -95.7(10)
P12 O10 Zn11 O24 . . 150.4(10)
P11 O4 Zn12 O1 . . -30.3(9)
P11 O4 Zn12 O25 . 1_545 -146.9(11)
P11 O4 Zn12 O26 . . 95.7(12)
P13 O1 Zn12 O4 1_545 . -20.5(11)
P13 O1 Zn12 O25 1_545 1_545 94.9(12)
P13 O1 Zn12 O26 1_545 . -149.9(12)
Zn12 O4 P11 O28 . . -34.9(15)
Zn12 O4 P11 O22 . . 90.5(16)
Zn11 O10 P12 O21 . . -99.3(13)
Zn11 O10 P12 O26 . . 29.5(16)
Zn11 O7 P14 O23 . . -89.2(17)
Zn11 O7 P14 O25 . . 45.3(15)
O27 P13 O24 Zn11 . . 168.1(19)
O1 P13 O24 Zn11 1_565 . -58(2)
O23 P14 O25 Zn12 . 1_565 -165.9(18)
O7 P14 O25 Zn12 . 1_565 55(2)
O21 P12 O26 Zn12 . . 179.3(17)
O10 P12 O26 Zn12 . . 51(2)
O22 P11 O28 Zn11 . . -175.2(17)
O4 P11 O28 Zn11 . . -48.6(18)

_cod_database_fobs_code 2242629
